data_4022722
loop_
_publ_author_name
'Zhiyan Huang'
'Hongshan Lai'
'Yong Qin'

_publ_section_title
;
 Syntheses of Novel Chiral Sulfinamido Ligands and Their
 Applications in Diethylzinc Additions to Aldehydes
;
_journal_name_full 'Journal of Organic Chemistry'
_journal_page_first 1373
_journal_page_last 1378
_journal_paper_doi 10.1021/jo062249q
_journal_volume 72
_journal_year 2007
_chemical_absolute_configuration rmad
_chemical_formula_sum 'C17 H21 N O2 S'
_chemical_formula_weight 303.41
_chemical_melting_point 215.5(5)
_chemical_name_systematic
;
 ?
;
_space_group_IT_number 4
_symmetry_cell_setting monoclinic
_symmetry_space_group_name_Hall 'P 2yb'
_symmetry_space_group_name_H-M 'P 1 21 1'
_atom_sites_solution_hydrogens geom
_atom_sites_solution_primary direct
_atom_sites_solution_secondary difmap
_audit_creation_method SHELXL-97
_cell_angle_alpha 90.00
_cell_angle_beta 116.441(1)
_cell_angle_gamma 90.00
_cell_formula_units_Z 2
_cell_length_a 9.3503(3)
_cell_length_b 9.8156(3)
_cell_length_c 9.7374(5)
_cell_measurement_reflns_used 7827
_cell_measurement_temperature 153(2)
_cell_measurement_theta_max 27.50
_cell_measurement_theta_min 3.13
_cell_volume 800.20(5)
_computing_cell_refinement 'Rapid Auto Version 3.0 (Rigaku 2004)'
_computing_data_collection 'Rapid Auto Version 3.0 (Rigaku 2004)'
_computing_data_reduction 'Rapid Auto Version 3.0 (Rigaku 2004)'
_computing_molecular_graphics 'Siemens SHELXTL'
_computing_publication_material 'Siemens SHELXTL'
_computing_structure_refinement 'SHELXL-97 (Sheldrick, 1997)'
_computing_structure_solution 'SHELXS-97 (Sheldrick, 1990)'
_diffrn_ambient_temperature 153(2)
_diffrn_measured_fraction_theta_full 0.998
_diffrn_measured_fraction_theta_max 0.998
_diffrn_measurement_device_type 'Rigaku RAXIS-RAPID'
_diffrn_measurement_method '\w scans'
_diffrn_radiation_monochromator graphite
_diffrn_radiation_source 'Rotating Anode'
_diffrn_radiation_type MoK\a
_diffrn_radiation_wavelength 0.71073
_diffrn_reflns_av_R_equivalents 0.0138
_diffrn_reflns_av_sigmaI/netI 0.0177
_diffrn_reflns_limit_h_max 12
_diffrn_reflns_limit_h_min -12
_diffrn_reflns_limit_k_max 12
_diffrn_reflns_limit_k_min -12
_diffrn_reflns_limit_l_max 12
_diffrn_reflns_limit_l_min -12
_diffrn_reflns_number 7872
_diffrn_reflns_theta_full 27.48
_diffrn_reflns_theta_max 27.48
_diffrn_reflns_theta_min 3.13
_diffrn_standards_decay_% 0
_diffrn_standards_interval_count 0
_diffrn_standards_interval_time 0
_diffrn_standards_number 0
_exptl_absorpt_coefficient_mu 0.206
_exptl_absorpt_correction_T_max 0.9580
_exptl_absorpt_correction_T_min 0.9184
_exptl_absorpt_correction_type empirical
_exptl_absorpt_process_details 'RAPID AUTO(Rigaku corporation 2006)'
_exptl_crystal_colour colorless
_exptl_crystal_density_diffrn 1.259
_exptl_crystal_density_meas ?
_exptl_crystal_density_method 'not measured'
_exptl_crystal_description block
_exptl_crystal_F_000 324
_exptl_crystal_size_max 0.42
_exptl_crystal_size_mid 0.34
_exptl_crystal_size_min 0.21
_refine_diff_density_max 0.194
_refine_diff_density_min -0.148
_refine_diff_density_rms 0.033
_refine_ls_abs_structure_details 'Flack H D (1983), Acta Cryst. A39, 876-881'
_refine_ls_abs_structure_Flack 0.01(4)
_refine_ls_extinction_coef 0.041(3)
_refine_ls_extinction_expression Fc^*^=kFc[1+0.001xFc^2^\l^3^/sin(2\q)]^-1/4^
_refine_ls_extinction_method SHELXL
_refine_ls_goodness_of_fit_ref 1.007
_refine_ls_hydrogen_treatment mixed
_refine_ls_matrix_type full
_refine_ls_number_parameters 202
_refine_ls_number_reflns 3616
_refine_ls_number_restraints 2
_refine_ls_restrained_S_all 1.007
_refine_ls_R_factor_all 0.0228
_refine_ls_R_factor_gt 0.0224
_refine_ls_shift/su_max 0.001
_refine_ls_shift/su_mean 0.000
_refine_ls_structure_factor_coef Fsqd
_refine_ls_weighting_details 'calc w=1/[\s^2^(Fo^2^)+(0.0406P)^2^+0.1030P] where P=(Fo^2^+2Fc^2^)/3'
_refine_ls_weighting_scheme calc
_refine_ls_wR_factor_gt 0.0603
_refine_ls_wR_factor_ref 0.0606
_reflns_number_gt 3554
_reflns_number_total 3616
_reflns_threshold_expression >2sigma(I)
_cod_data_source_file jo062249qsi20061129_040113.cif
_cod_data_source_block y2326
_cod_depositor_comments
;
The following automatic conversions were performed:
'_symmetry_cell_setting' value 'Monoclinic' changed to 'monoclinic'
according to '/home/saulius/struct/CIF-dictionaries/cif_core.dic'
dictionary named 'cif_core.dic' version 2.4.1 from 2010-06-29.

Automatic conversion script
Id: cif_fix_enum 1527 2010-12-29 10:47:43Z saulius 

The following automatic conversions were performed:

'_chemical_melting_point' value '215-216' was changed to '215.5(5)' -
the average value was taken and precision was estimated.

Automatic conversion script
Id: cif_fix_values 1646 2011-03-28 12:23:43Z adriana 

The following automatic conversions were performed:

'_exptl_crystal_density_meas' value 'none' was changed to '?' - the
value is perceived as not measured.

Automatic conversion script
Id: cif_fix_values 3008 2015-01-20 13:52:24Z robertas 
;
_cod_original_sg_symbol_H-M 'P 21'
_cod_database_code 4022722

loop_
_symmetry_equiv_pos_as_xyz
'x, y, z'
'-x, y+1/2, -z'

loop_
_atom_site_label
_atom_site_type_symbol
_atom_site_fract_x
_atom_site_fract_y
_atom_site_fract_z
_atom_site_U_iso_or_equiv
_atom_site_adp_type
_atom_site_occupancy
_atom_site_symmetry_multiplicity
_atom_site_calc_flag
_atom_site_refinement_flags
S S 0.61547(3) 0.38021(3) 0.92941(3) 0.01873(7) Uani 1 1 d .
O1 O 1.04829(10) 0.15640(9) 0.89229(11) 0.02899(19) Uani 1 1 d .
O2 O 0.72283(11) 0.47110(12) 1.05700(10) 0.0361(2) Uani 1 1 d .
N N 0.64819(11) 0.40226(9) 0.77620(10) 0.0209(2) Uani 1 1 d D
C1 C 0.90223(13) 0.09876(12) 0.80815(12) 0.0208(2) Uani 1 1 d .
C2 C 0.88212(15) -0.04032(12) 0.77700(13) 0.0256(2) Uani 1 1 d .
H2 H 0.9722 -0.0992 0.8159 0.031 Uiso 1 1 calc R
C3 C 0.73085(15) -0.09297(12) 0.68941(14) 0.0286(3) Uani 1 1 d .
H3 H 0.7174 -0.1879 0.6688 0.034 Uiso 1 1 calc R
C4 C 0.59933(15) -0.00766(13) 0.63197(14) 0.0287(3) Uani 1 1 d .
H4 H 0.4958 -0.0436 0.5710 0.034 Uiso 1 1 calc R
C5 C 0.61951(14) 0.13083(13) 0.66393(13) 0.0242(2) Uani 1 1 d .
H5 H 0.5288 0.1890 0.6246 0.029 Uiso 1 1 calc R
C6 C 0.77016(13) 0.18620(12) 0.75257(12) 0.0194(2) Uani 1 1 d .
C7 C 0.79674(13) 0.33686(11) 0.78717(12) 0.0189(2) Uani 1 1 d .
H7 H 0.8825 0.3481 0.8944 0.023 Uiso 1 1 calc R
C8 C 0.84567(12) 0.41490(11) 0.67946(12) 0.0197(2) Uani 1 1 d .
C9 C 0.81470(13) 0.36694(14) 0.53507(12) 0.0244(2) Uani 1 1 d .
H9 H 0.7678 0.2796 0.5033 0.029 Uiso 1 1 calc R
C10 C 0.85151(15) 0.44524(14) 0.43604(14) 0.0294(3) Uani 1 1 d .
H10 H 0.8294 0.4115 0.3371 0.035 Uiso 1 1 calc R
C11 C 0.92050(16) 0.57252(14) 0.48188(16) 0.0325(3) Uani 1 1 d .
H11 H 0.9455 0.6263 0.4144 0.039 Uiso 1 1 calc R
C12 C 0.95281(17) 0.62104(13) 0.62572(18) 0.0343(3) Uani 1 1 d .
H12 H 1.0009 0.7080 0.6573 0.041 Uiso 1 1 calc R
C13 C 0.91544(15) 0.54334(13) 0.72478(15) 0.0274(2) Uani 1 1 d .
H13 H 0.9374 0.5776 0.8234 0.033 Uiso 1 1 calc R
C14 C 0.41473(13) 0.45622(12) 0.85343(12) 0.0213(2) Uani 1 1 d .
C15 C 0.37927(17) 0.46361(15) 0.99203(15) 0.0332(3) Uani 1 1 d .
H15A H 0.3867 0.3722 1.0352 0.040 Uiso 1 1 calc R
H15B H 0.2713 0.4996 0.9600 0.040 Uiso 1 1 calc R
H15C H 0.4570 0.5237 1.0698 0.040 Uiso 1 1 calc R
C16 C 0.41367(19) 0.59757(14) 0.78908(18) 0.0367(3) Uani 1 1 d .
H16A H 0.3141 0.6443 0.7708 0.044 Uiso 1 1 calc R
H16B H 0.4214 0.5896 0.6923 0.044 Uiso 1 1 calc R
H16C H 0.5048 0.6500 0.8627 0.044 Uiso 1 1 calc R
C17 C 0.30135(14) 0.35812(15) 0.73347(15) 0.0355(3) Uani 1 1 d .
H17A H 0.3215 0.3597 0.6429 0.043 Uiso 1 1 calc R
H17B H 0.1908 0.3857 0.7041 0.043 Uiso 1 1 calc R
H17C H 0.3187 0.2657 0.7760 0.043 Uiso 1 1 calc R
H0N H 0.648(2) 0.4864(10) 0.7552(18) 0.034(4) Uiso 1 1 d D
H1O H 1.118(2) 0.094(2) 0.9143(19) 0.035(4) Uiso 1 1 d .

loop_
_atom_site_aniso_label
_atom_site_aniso_U_11
_atom_site_aniso_U_22
_atom_site_aniso_U_33
_atom_site_aniso_U_23
_atom_site_aniso_U_13
_atom_site_aniso_U_12
S 0.01739(12) 0.02418(12) 0.01632(11) 0.00088(10) 0.00902(9) -0.00154(10)
O1 0.0168(4) 0.0296(4) 0.0345(5) -0.0011(4) 0.0060(4) 0.0022(3)
O2 0.0269(5) 0.0607(6) 0.0222(4) -0.0144(4) 0.0123(4) -0.0181(4)
N 0.0229(4) 0.0247(5) 0.0187(4) 0.0039(4) 0.0127(3) 0.0069(4)
C1 0.0193(5) 0.0263(5) 0.0178(5) 0.0013(4) 0.0093(4) 0.0005(4)
C2 0.0267(6) 0.0252(6) 0.0262(5) 0.0014(4) 0.0130(5) 0.0050(4)
C3 0.0345(6) 0.0257(6) 0.0293(5) -0.0044(4) 0.0176(5) -0.0051(5)
C4 0.0242(6) 0.0365(7) 0.0266(6) -0.0067(5) 0.0123(5) -0.0073(5)
C5 0.0189(5) 0.0333(6) 0.0199(5) -0.0013(4) 0.0084(4) 0.0018(5)
C6 0.0200(5) 0.0244(5) 0.0164(5) 0.0008(4) 0.0105(4) 0.0010(4)
C7 0.0172(5) 0.0245(5) 0.0161(4) 0.0008(4) 0.0084(4) 0.0035(4)
C8 0.0159(4) 0.0236(5) 0.0209(5) 0.0023(4) 0.0094(4) 0.0047(4)
C9 0.0208(5) 0.0318(6) 0.0210(4) 0.0016(5) 0.0097(4) 0.0032(5)
C10 0.0280(6) 0.0415(7) 0.0231(5) 0.0071(5) 0.0153(5) 0.0093(5)
C11 0.0347(7) 0.0327(6) 0.0416(7) 0.0170(6) 0.0273(6) 0.0141(5)
C12 0.0395(7) 0.0219(5) 0.0533(8) 0.0038(5) 0.0312(7) 0.0036(5)
C13 0.0311(6) 0.0246(5) 0.0326(6) -0.0025(5) 0.0198(5) 0.0024(5)
C14 0.0196(5) 0.0239(5) 0.0232(5) -0.0015(4) 0.0120(4) 0.0025(4)
C15 0.0358(7) 0.0419(7) 0.0328(6) 0.0001(6) 0.0250(6) 0.0058(6)
C16 0.0443(8) 0.0269(6) 0.0482(8) 0.0091(6) 0.0290(7) 0.0119(5)
C17 0.0190(5) 0.0446(8) 0.0382(6) -0.0144(6) 0.0085(5) -0.0013(5)

loop_
_atom_type_symbol
_atom_type_description
_atom_type_scat_dispersion_real
_atom_type_scat_dispersion_imag
_atom_type_scat_source
C C 0.0033 0.0016 'International Tables Vol C Tables 4.2.6.8 and 6.1.1.4'
H H 0.0000 0.0000 'International Tables Vol C Tables 4.2.6.8 and 6.1.1.4'
N N 0.0061 0.0033 'International Tables Vol C Tables 4.2.6.8 and 6.1.1.4'
O O 0.0106 0.0060 'International Tables Vol C Tables 4.2.6.8 and 6.1.1.4'
S S 0.1246 0.1234 'International Tables Vol C Tables 4.2.6.8 and 6.1.1.4'

loop_
_geom_angle_atom_site_label_1
_geom_angle_atom_site_label_2
_geom_angle_atom_site_label_3
_geom_angle
O2 S N 110.10(5)
O2 S C14 106.21(6)
N S C14 98.53(5)
C1 O1 H1O 107.7(12)
C7 N S 114.65(7)
C7 N H0N 109.9(12)
S N H0N 111.0(12)
O1 C1 C2 122.64(11)
O1 C1 C6 116.93(10)
C2 C1 C6 120.43(11)
C3 C2 C1 120.09(11)
C3 C2 H2 120.0
C1 C2 H2 120.0
C4 C3 C2 120.20(11)
C4 C3 H3 119.9
C2 C3 H3 119.9
C3 C4 C5 119.62(11)
C3 C4 H4 120.2
C5 C4 H4 120.2
C4 C5 C6 121.31(11)
C4 C5 H5 119.3
C6 C5 H5 119.3
C5 C6 C1 118.35(11)
C5 C6 C7 122.67(10)
C1 C6 C7 118.96(10)
N C7 C6 110.47(9)
N C7 C8 106.86(8)
C6 C7 C8 114.08(9)
N C7 H7 108.4
C6 C7 H7 108.4
C8 C7 H7 108.4
C9 C8 C13 118.96(11)
C9 C8 C7 122.43(10)
C13 C8 C7 118.49(10)
C8 C9 C10 120.76(13)
C8 C9 H9 119.6
C10 C9 H9 119.6
C11 C10 C9 119.88(12)
C11 C10 H10 120.1
C9 C10 H10 120.1
C12 C11 C10 119.90(11)
C12 C11 H11 120.0
C10 C11 H11 120.0
C11 C12 C13 120.38(13)
C11 C12 H12 119.8
C13 C12 H12 119.8
C12 C13 C8 120.12(12)
C12 C13 H13 119.9
C8 C13 H13 119.9
C16 C14 C17 112.76(11)
C16 C14 C15 110.88(10)
C17 C14 C15 110.93(11)
C16 C14 S 110.71(9)
C17 C14 S 106.82(8)
C15 C14 S 104.33(8)
C14 C15 H15A 109.5
C14 C15 H15B 109.5
H15A C15 H15B 109.5
C14 C15 H15C 109.5
H15A C15 H15C 109.5
H15B C15 H15C 109.5
C14 C16 H16A 109.5
C14 C16 H16B 109.5
H16A C16 H16B 109.5
C14 C16 H16C 109.5
H16A C16 H16C 109.5
H16B C16 H16C 109.5
C14 C17 H17A 109.5
C14 C17 H17B 109.5
H17A C17 H17B 109.5
C14 C17 H17C 109.5
H17A C17 H17C 109.5
H17B C17 H17C 109.5

loop_
_geom_bond_atom_site_label_1
_geom_bond_atom_site_label_2
_geom_bond_distance
S O2 1.4955(9)
S N 1.6651(9)
S C14 1.8413(11)
O1 C1 1.3638(14)
O1 H1O 0.847(19)
N C7 1.4902(13)
N H0N 0.851(9)
C1 C2 1.3929(16)
C1 C6 1.3998(15)
C2 C3 1.3859(17)
C2 H2 0.9500
C3 C4 1.3834(18)
C3 H3 0.9500
C4 C5 1.3886(18)
C4 H4 0.9500
C5 C6 1.3935(16)
C5 H5 0.9500
C6 C7 1.5125(15)
C7 C8 1.5243(14)
C7 H7 1.0000
C8 C9 1.3856(15)
C8 C13 1.3976(16)
C9 C10 1.3909(17)
C9 H9 0.9500
C10 C11 1.386(2)
C10 H10 0.9500
C11 C12 1.379(2)
C11 H11 0.9500
C12 C13 1.3908(18)
C12 H12 0.9500
C13 H13 0.9500
C14 C16 1.5206(17)
C14 C17 1.5208(16)
C14 C15 1.5281(15)
C15 H15A 0.9800
C15 H15B 0.9800
C15 H15C 0.9800
C16 H16A 0.9800
C16 H16B 0.9800
C16 H16C 0.9800
C17 H17A 0.9800
C17 H17B 0.9800
C17 H17C 0.9800

loop_
_geom_hbond_atom_site_label_D
_geom_hbond_atom_site_label_H
_geom_hbond_atom_site_label_A
_geom_hbond_distance_DH
_geom_hbond_distance_HA
_geom_hbond_distance_DA
_geom_hbond_angle_DHA
_geom_hbond_site_symmetry_A
O1 H1O O2 0.847(19) 1.840(19) 2.6816(13) 172.0(17) 2_747

loop_
_geom_torsion_atom_site_label_1
_geom_torsion_atom_site_label_2
_geom_torsion_atom_site_label_3
_geom_torsion_atom_site_label_4
_geom_torsion
O2 S N C7 76.08(9)
C14 S N C7 -173.09(8)
O1 C1 C2 C3 -179.31(10)
C6 C1 C2 C3 0.54(17)
C1 C2 C3 C4 0.29(18)
C2 C3 C4 C5 -0.68(18)
C3 C4 C5 C6 0.24(18)
C4 C5 C6 C1 0.58(16)
C4 C5 C6 C7 178.87(11)
O1 C1 C6 C5 178.90(10)
C2 C1 C6 C5 -0.97(15)
O1 C1 C6 C7 0.54(14)
C2 C1 C6 C7 -179.32(10)
S N C7 C6 79.79(10)
S N C7 C8 -155.58(7)
C5 C6 C7 N 24.42(14)
C1 C6 C7 N -157.29(9)
C5 C6 C7 C8 -95.97(12)
C1 C6 C7 C8 82.31(12)
N C7 C8 C9 -100.78(12)
C6 C7 C8 C9 21.61(14)
N C7 C8 C13 75.18(12)
C6 C7 C8 C13 -162.43(10)
C13 C8 C9 C10 -0.31(17)
C7 C8 C9 C10 175.64(10)
C8 C9 C10 C11 0.24(18)
C9 C10 C11 C12 0.16(19)
C10 C11 C12 C13 -0.5(2)
C11 C12 C13 C8 0.4(2)
C9 C8 C13 C12 -0.02(17)
C7 C8 C13 C12 -176.12(11)
O2 S C14 C16 61.98(10)
N S C14 C16 -51.95(9)
O2 S C14 C17 -174.91(9)
N S C14 C17 71.17(9)
O2 S C14 C15 -57.36(9)
N S C14 C15 -171.28(8)

loop_
_cod_related_entry_id
_cod_related_entry_database
_cod_related_entry_code
1 ChemSpider 21194152
